data_2000128
loop_
_publ_author_name
'Vidal, L.'
'Marichal, C.'
'Gramlich, V.'
'Patarin, J.'
'Gabelica, Z.'

_publ_section_title
;
 Mu-7, a New Layered Aluminophosphate [CH~3~NH~3~]~3~[Al~3~P~4~O~16~]
 with a 4 \\times  8 Network: Characterization, Structure, and Possible
 Crystallization Mechanism
;
_journal_coden_ASTM CMATEX
_journal_issue 10
_journal_name_full 'Chemistry of Materials'
_journal_page_first 2728
_journal_page_last 2736
_journal_paper_doi 10.1021/cm991027o
_journal_volume 11
_journal_year 1999
_chemical_formula_sum 'C3 H18 Al3 N3 O16 P4'
_space_group_IT_number 2
_symmetry_cell_setting triclinic
_symmetry_Int_Tables_number 2
_symmetry_space_group_name_Hall '-P 1'
_symmetry_space_group_name_H-M 'P -1'
_cell_angle_alpha 72.40(7)
_cell_angle_beta 89.45(8)
_cell_angle_gamma 85.35(7)
_cell_formula_units_Z 2
_cell_length_a 8.368(7)
_cell_length_b 11.274(10)
_cell_length_c 11.462(12)
_cell_volume 1027.199
_diffrn_ambient_temperature ?
_exptl_crystal_density_diffrn 1.801
_refine_ls_R_factor_gt 0.0372
_refine_ls_wR_factor_gt 0.0372
_cod_database_code 2000128

loop_
_symmetry_equiv_pos_site_id
_symmetry_equiv_pos_as_xyz
1 x,y,z
2 -x,-y,-z

loop_
_atom_site_label
_atom_site_type_symbol
_atom_site_fract_x
_atom_site_fract_y
_atom_site_fract_z
P1 P 0.4766(2) 0.1934(1) 0.0197(1)
P2 P 1.0226(2) 0.1056(1) -0.2396(1)
P3 P 1.0216(2) 0.5283(1) -0.3139(1)
P4 P 0.5258(2) 0.2325(1) -0.3807(1)
Al1 Al 0.8515(2) 0.3475(2) -0.4257(2)
Al2 Al 0.6803(2) 0.0507(2) -0.1324(2)
Al3 Al 0.2606(2) 0.2887(2) -0.2161(2)
O1 O 0.5408(4) 0.2670(3) 0.0939(3)
O2 O 0.3897(4) 0.2783(3) -0.0964(3)
O3 O 0.5789(5) 0.1205(4) -0.2708(3)
O4 O 0.9609(5) 0.2070(3) -0.3570(3)
O5 O 0.3679(4) 0.2926(4) -0.3490(3)
O6 O 0.8821(4) 0.0715(4) -0.1521(3)
O7 O 1.1429(4) 0.1631(3) -0.1772(3)
O8 O 1.0972(5) -0.0061(3) -0.2695(4)
O9 O 1.1443(5) 0.4273(3) -0.2394(4)
O10 O 0.6496(4) 0.3291(4) -0.4016(4)
O11 O 0.8969(5) 0.4645(4) -0.3665(4)
O12 O 0.5060(4) 0.1906(4) -0.4913(3)
O13 O 0.9443(4) 0.6025(3) -0.2390(3)
O14 O 0.6124(4) 0.1144(3) -0.0198(3)
O15 O 0.3536(4) 0.1061(3) 0.0926(3)
O16 O 1.1120(5) 0.6122(4) -0.4203(3)
N1 N 0.2907(6) 0.0102(5) 0.5357(5)
N2 N 0.3901(6) 0.3494(4) 0.2683(5)
N3 N 0.8731(6) 0.2565(4) 0.1344(4)
C1 C 0.1908(9) 0.0690(8) 0.4254(7)
C2 C 0.4658(9) 0.4672(7) 0.2425(9)
C3 C 0.9495(9) 0.2877(8) 0.0143(6)
H1 H 0.8903(37) 0.1749(7) 0.1718(15)
H2 H 0.7681(8) 0.2772(31) 0.1246(5)
H3 H 0.9145(32) 0.2985(26) 0.1797(13)
H4 H 0.4292(33) 0.3073(17) 0.2186(24)
H5 H 0.2846(8) 0.3654(5) 0.2563(33)
H6 H 0.4105(38) 0.3040(16) 0.3457(11)
H7 H 0.9288(50) 0.3754(11) -0.0267(20)
H8 H 0.9065(44) 0.2411(35) -0.0339(18)
H9 H 1.0631(12) 0.2671(44) 0.0251(7)
H10 H 0.4390(52) 0.5181(21) 0.1604(18)
H11 H 0.5801(10) 0.4501(7) 0.2512(48)
H12 H 0.4279(50) 0.5106(25) 0.2990(32)
H13 H 0.1162(39) 0.0119(18) 0.4164(25)
H14 H 0.258(1) 0.0899(41) 0.3549(9)
H15 H 0.1332(44) 0.1434(25) 0.4328(20)
H16 H 0.3340(41) -0.0637(18) 0.5334(19)
H17 H 0.2304(12) 0.0001(36) 0.6019(5)
H18 H 0.3682(31) 0.0589(19) 0.5388(21)
O16A* O 0.8880(5) 0.3878(4) -0.5797(3)
O15A* O 0.6464(4) -0.1061(3) -0.0926(3)
O7* O 0.1429(4) 0.1631(3) -0.1772(3)
O9* O 0.1443(5) 0.4273(3) -0.2394(4)
Al3* Al 1.2606(2) 0.2887(2) -0.2161(2)
Al2A* Al 0.3197(2) -0.0507(2) 0.1324(2)
Al1A* Al 1.1485(2) 0.6525(2) -0.5743(2)

loop_
_atom_type_symbol
_atom_type_radius_bond
C 0.68
H 0.23
Al 1.35
N 0.68
O 0.68
P 1.05
